data_7020609
loop_
_publ_author_name
'Andro\<s, Lidija'
'Juri\'c, Marijana'
'Mol\<canov, Kre\<simir'
'Planini\'c, Pavica'

_publ_section_title
;
 Supramolecular architectures of novel chromium(iii) oxalate complexes:
 steric effects of the ligand size and building-blocks approach.
;
_journal_issue 48
_journal_name_full 'Dalton transactions (Cambridge, England : 2003)'
_journal_page_first 14611
_journal_page_last 14624
_journal_paper_doi 10.1039/c2dt32249h
_journal_volume 41
_journal_year 2012
_chemical_formula_moiety 'C22 H16 Cr N4 O4, 0.5(C2 H2 O4), N O3, 4(H2 O)'
_chemical_formula_sum 'C23 H25 Cr N5 O13'
_chemical_formula_weight 631.47
_space_group_IT_number 14
_symmetry_cell_setting monoclinic
_symmetry_space_group_name_Hall '-P 2ybc'
_symmetry_space_group_name_H-M 'P 1 21/c 1'
_audit_creation_date 2011-03-02T13:01:09-00:00
_audit_creation_method 'WinGX routine CIF_UPDATE'
_cell_angle_alpha 90
_cell_angle_beta 99.2720(10)
_cell_angle_gamma 90
_cell_formula_units_Z 4
_cell_length_a 10.55650(10)
_cell_length_b 17.1770(3)
_cell_length_c 14.8525(2)
_cell_measurement_reflns_used 8517
_cell_measurement_temperature 293(2)
_cell_measurement_theta_max 75.9148
_cell_measurement_theta_min 2.5702
_cell_volume 2658.00(6)
_computing_cell_refinement
;
CrysAlisPro, Oxford Diffraction Ltd.,
Version 1.171.34.40 (release 27-08-2010 CrysAlis171 .NET)
(compiled Aug 27 2010,11:50:40)
;
_computing_data_collection
;
CrysAlisPro, Oxford Diffraction Ltd.,
Version 1.171.34.40 (release 27-08-2010 CrysAlis171 .NET)
(compiled Aug 27 2010,11:50:40)
;
_computing_data_reduction
;
CrysAlisPro, Oxford Diffraction Ltd.,
Version 1.171.34.40 (release 27-08-2010 CrysAlis171 .NET)
(compiled Aug 27 2010,11:50:40)
;
_computing_molecular_graphics 'Ortep-3 for Windows (Farrugia, 1997)'
_computing_publication_material 'WinGX publication routines (Farrugia, 1999)'
_computing_structure_refinement 'SHELXL-97 (Sheldrick, 1997)'
_computing_structure_solution 'SHELXS-97 (Sheldrick, 1997)'
_diffrn_ambient_temperature 293(2)
_diffrn_detector_area_resol_mean 10.4323
_diffrn_measured_fraction_theta_full 0.984
_diffrn_measured_fraction_theta_max 0.984
_diffrn_measurement_device_type 'Xcalibur, Ruby'
_diffrn_measurement_method '\w scans'
_diffrn_radiation_probe x-ray
_diffrn_radiation_type CuK\a
_diffrn_radiation_wavelength 1.54179
_diffrn_reflns_av_R_equivalents 0.0528
_diffrn_reflns_limit_h_max 11
_diffrn_reflns_limit_h_min -13
_diffrn_reflns_limit_k_max 21
_diffrn_reflns_limit_k_min -16
_diffrn_reflns_limit_l_max 18
_diffrn_reflns_limit_l_min -18
_diffrn_reflns_number 13456
_diffrn_reflns_theta_full 76.1
_diffrn_reflns_theta_max 76.1
_diffrn_reflns_theta_min 3.96
_exptl_absorpt_coefficient_mu 4.244
_exptl_absorpt_correction_T_max 1
_exptl_absorpt_correction_T_min 0.64946
_exptl_absorpt_correction_type multi-scan
_exptl_crystal_colour orange
_exptl_crystal_density_diffrn 1.578
_exptl_crystal_density_method 'not measured'
_exptl_crystal_description prism
_exptl_crystal_F_000 1672
_exptl_crystal_size_max 0.25
_exptl_crystal_size_mid 0.20
_exptl_crystal_size_min 0.15
_refine_diff_density_max 0.744
_refine_diff_density_min -1.405
_refine_ls_extinction_method none
_refine_ls_goodness_of_fit_ref 1.166
_refine_ls_hydrogen_treatment mixed
_refine_ls_matrix_type full
_refine_ls_number_parameters 410
_refine_ls_number_reflns 5467
_refine_ls_number_restraints 12
_refine_ls_restrained_S_all 1.165
_refine_ls_R_factor_gt 0.0566
_refine_ls_shift/su_max 0
_refine_ls_structure_factor_coef Fsqd
_refine_ls_weighting_details 'calc w=1/[\s^2^(Fo^2^)+(0.1120P)^2^+2.5972P] where P=(Fo^2^+2Fc^2^)/3'
_refine_ls_weighting_scheme calc
_refine_ls_wR_factor_ref 0.193
_reflns_number_gt 4811
_reflns_number_total 5467
_reflns_threshold_expression >2sigma(I)
_cod_data_source_file c2dt32249h.txt
_cod_data_source_block lidija_504
_cod_database_code 7020609

loop_
_symmetry_equiv_pos_as_xyz
'x, y, z'
'-x, y+1/2, -z+1/2'
'-x, -y, -z'
'x, -y-1/2, z-1/2'

loop_
_atom_site_label
_atom_site_type_symbol
_atom_site_fract_x
_atom_site_fract_y
_atom_site_fract_z
_atom_site_U_iso_or_equiv
_atom_site_adp_type
_atom_site_occupancy
_atom_site_calc_flag
_atom_site_refinement_flags
Cr1 Cr 0.14580(4) 0.22092(3) 0.03786(3) 0.01587(18) Uani 1 d .
O1 O 0.2249(2) 0.13964(13) -0.02552(14) 0.0189(4) Uani 1 d .
O2 O 0.0847(2) 0.13455(13) 0.10135(14) 0.0201(4) Uani 1 d .
O3 O 0.2326(2) 0.01013(15) -0.03763(17) 0.0272(5) Uani 1 d .
O4 O 0.0988(3) 0.00449(16) 0.11187(19) 0.0368(6) Uani 1 d .
O5 O 0.6990(3) 0.0289(2) 0.3305(2) 0.0446(7) Uani 1 d .
O6 O 0.7474(3) 0.1344(2) 0.4091(2) 0.0481(8) Uani 1 d .
O7 O 0.6409(3) 0.04257(18) 0.46250(19) 0.0381(6) Uani 1 d .
O8 O 0.5160(2) 0.09628(14) -0.03633(16) 0.0236(5) Uani 1 d .
O9 O 0.5888(2) 0.14890(17) 0.59671(17) 0.0318(6) Uani 1 d D
O10 O 0.4752(3) -0.04852(18) 0.27086(18) 0.0358(6) Uani 1 d D
O11 O 0.1907(2) -0.09056(16) -0.18639(17) 0.0313(6) Uani 1 d D
O12 O -0.3157(3) 0.20365(16) 0.07286(19) 0.0327(6) Uani 1 d D
O13 O 0.5142(2) -0.01656(15) -0.11415(16) 0.0270(5) Uani 1 d .
N1 N -0.0107(2) 0.21865(16) -0.06234(18) 0.0201(6) Uani 1 d .
N2 N 0.1962(2) 0.30541(16) -0.04742(17) 0.0181(5) Uani 1 d .
N3 N 0.0772(2) 0.30585(16) 0.11448(17) 0.0183(5) Uani 1 d .
N4 N 0.2982(2) 0.23465(16) 0.14273(17) 0.0185(5) Uani 1 d .
N5 N 0.6982(3) 0.06874(19) 0.4014(2) 0.0293(6) Uani 1 d .
C1 C -0.1112(3) 0.1700(2) -0.0649(2) 0.0240(7) Uani 1 d .
C2 C -0.2071(3) 0.1652(2) -0.1403(2) 0.0261(7) Uani 1 d .
C3 C -0.1973(3) 0.2109(2) -0.2156(2) 0.0272(7) Uani 1 d .
C4 C -0.0937(3) 0.2607(2) -0.2138(2) 0.0248(7) Uani 1 d .
C5 C -0.0021(3) 0.2641(2) -0.1356(2) 0.0212(6) Uani 1 d .
C6 C 0.1110(3) 0.3162(2) -0.1252(2) 0.0210(6) Uani 1 d .
C7 C 0.1300(3) 0.3719(2) -0.1893(2) 0.0236(6) Uani 1 d .
C8 C 0.2416(3) 0.4161(2) -0.1742(2) 0.0260(7) Uani 1 d .
C9 C 0.3294(3) 0.4054(2) -0.0954(2) 0.0257(7) Uani 1 d .
C10 C 0.3024(3) 0.3499(2) -0.0333(2) 0.0229(6) Uani 1 d .
C11 C -0.0347(3) 0.3444(2) 0.0904(2) 0.0239(6) Uani 1 d .
C12 C -0.0696(3) 0.4066(2) 0.1411(2) 0.0259(7) Uani 1 d .
C13 C 0.0120(3) 0.4292(2) 0.2195(2) 0.0255(7) Uani 1 d .
C14 C 0.1269(3) 0.3897(2) 0.2447(2) 0.0237(6) Uani 1 d .
C15 C 0.1569(3) 0.3286(2) 0.1910(2) 0.0204(6) Uani 1 d .
C16 C 0.2780(3) 0.28348(18) 0.2107(2) 0.0190(6) Uani 1 d .
C17 C 0.3639(3) 0.2895(2) 0.2913(2) 0.0213(6) Uani 1 d .
C18 C 0.4736(3) 0.2433(2) 0.3025(2) 0.0240(6) Uani 1 d .
C19 C 0.4949(3) 0.1939(2) 0.2333(2) 0.0239(7) Uani 1 d .
C20 C 0.4055(3) 0.1909(2) 0.1540(2) 0.0217(6) Uani 1 d .
C21 C 0.1997(3) 0.0691(2) -0.0025(2) 0.0219(6) Uani 1 d .
C22 C 0.1205(3) 0.0655(2) 0.0775(2) 0.0236(6) Uani 1 d .
C23 C 0.5088(3) 0.0255(2) -0.0411(2) 0.0212(6) Uani 1 d .
H1 H -0.1165 0.1388 -0.0145 0.029 Uiso 1 calc R
H2 H -0.2765 0.1319 -0.1404 0.031 Uiso 1 calc R
H3 H -0.2601 0.2083 -0.2673 0.033 Uiso 1 calc R
H4 H -0.0856 0.2914 -0.2641 0.03 Uiso 1 calc R
H7 H 0.0693 0.3795 -0.2414 0.028 Uiso 1 calc R
H8 H 0.2573 0.4529 -0.217 0.031 Uiso 1 calc R
H9 H 0.4045 0.4345 -0.0844 0.031 Uiso 1 calc R
H9A H 0.621(7) 0.1999(19) 0.593(5) 0.09(3) Uiso 1 d D
H9B H 0.622(7) 0.121(4) 0.550(4) 0.1 Uiso 1 d D
H10 H 0.3602 0.3433 0.0204 0.027 Uiso 1 calc R
H10A H 0.447(4) -0.082(3) 0.313(3) 0.047(14) Uiso 1 d D
H10B H 0.554(3) -0.029(3) 0.301(3) 0.040(13) Uiso 1 d D
H11 H -0.0901 0.3289 0.0383 0.029 Uiso 1 calc R
H11A H 0.204(4) -0.0482(19) -0.148(2) 0.032(11) Uiso 1 d D
H12 H -0.1466 0.4327 0.1227 0.031 Uiso 1 calc R
H11B H 0.225(6) -0.074(3) -0.238(3) 0.08(2) Uiso 1 d D
H12A H -0.375(4) 0.172(2) 0.035(3) 0.041(13) Uiso 1 d D
H12B H -0.274(4) 0.168(2) 0.117(2) 0.032(11) Uiso 1 d D
H13 H -0.01 0.4704 0.2546 0.031 Uiso 1 calc R
H13A H 0.5235 0.0121 -0.1567 0.041 Uiso 1 calc R
H14 H 0.1829 0.4039 0.297 0.028 Uiso 1 calc R
H17 H 0.3486 0.3237 0.3369 0.026 Uiso 1 calc R
H18 H 0.5323 0.2458 0.3563 0.029 Uiso 1 calc R
H19 H 0.5681 0.163 0.2397 0.029 Uiso 1 calc R
H20 H 0.42 0.1577 0.1072 0.026 Uiso 1 calc R

loop_
_atom_site_aniso_label
_atom_site_aniso_U_11
_atom_site_aniso_U_22
_atom_site_aniso_U_33
_atom_site_aniso_U_23
_atom_site_aniso_U_13
_atom_site_aniso_U_12
Cr1 0.0118(3) 0.0210(3) 0.0149(3) -0.00049(16) 0.00273(18) 0.00114(16)
O1 0.0184(9) 0.0197(11) 0.0194(10) -0.0033(8) 0.0049(8) 0.0013(8)
O2 0.0213(10) 0.0206(11) 0.0195(10) 0.0010(8) 0.0066(8) 0.0000(8)
O3 0.0232(11) 0.0279(13) 0.0302(12) -0.0081(10) 0.0031(9) 0.0042(9)
O4 0.0521(16) 0.0232(13) 0.0388(14) 0.0069(11) 0.0183(12) -0.0016(11)
O5 0.0432(15) 0.0554(19) 0.0391(15) -0.0119(14) 0.0192(12) -0.0145(14)
O6 0.0515(17) 0.0492(19) 0.0420(16) -0.0003(14) 0.0026(13) -0.0268(15)
O7 0.0434(15) 0.0396(16) 0.0350(14) 0.0054(12) 0.0171(11) -0.0047(12)
O8 0.0204(10) 0.0209(11) 0.0292(11) -0.0021(9) 0.0028(8) 0.0017(8)
O9 0.0260(12) 0.0407(16) 0.0282(12) 0.0028(11) 0.0029(9) -0.0069(11)
O10 0.0405(14) 0.0395(15) 0.0277(12) 0.0016(11) 0.0063(10) -0.0095(12)
O11 0.0338(13) 0.0298(14) 0.0305(12) -0.0082(10) 0.0055(10) -0.0028(10)
O12 0.0305(13) 0.0316(14) 0.0361(14) -0.0047(11) 0.0060(11) 0.0009(11)
O13 0.0288(11) 0.0304(13) 0.0223(10) -0.0012(9) 0.0053(9) 0.0004(10)
N1 0.0139(11) 0.0287(15) 0.0177(12) -0.0010(10) 0.0027(9) 0.0039(9)
N2 0.0161(11) 0.0213(13) 0.0171(11) -0.0007(10) 0.0031(9) 0.0014(10)
N3 0.0174(11) 0.0194(13) 0.0184(11) -0.0033(10) 0.0035(9) -0.0019(10)
N4 0.0140(11) 0.0245(13) 0.0171(11) 0.0028(10) 0.0023(9) -0.0011(10)
N5 0.0201(12) 0.0378(17) 0.0294(14) 0.0037(12) 0.0016(11) -0.0036(12)
C1 0.0165(13) 0.0317(18) 0.0243(15) -0.0015(13) 0.0048(11) 0.0006(12)
C2 0.0139(13) 0.0298(18) 0.0338(17) -0.0068(14) 0.0009(12) -0.0021(12)
C3 0.0186(14) 0.0319(18) 0.0281(16) -0.0071(13) -0.0057(12) 0.0051(13)
C4 0.0232(15) 0.0296(17) 0.0207(14) -0.0010(13) 0.0008(12) 0.0065(13)
C5 0.0157(13) 0.0291(16) 0.0189(14) -0.0019(12) 0.0037(11) 0.0046(12)
C6 0.0182(13) 0.0283(17) 0.0169(13) -0.0037(12) 0.0040(10) 0.0031(12)
C7 0.0250(15) 0.0274(17) 0.0187(14) -0.0018(12) 0.0048(11) 0.0039(13)
C8 0.0327(16) 0.0208(16) 0.0277(16) 0.0025(12) 0.0142(13) 0.0057(13)
C9 0.0230(14) 0.0248(17) 0.0312(16) -0.0042(13) 0.0102(12) -0.0020(12)
C10 0.0180(14) 0.0279(17) 0.0234(14) -0.0013(12) 0.0054(11) 0.0002(12)
C11 0.0171(13) 0.0305(18) 0.0244(15) 0.0003(13) 0.0039(11) 0.0024(12)
C12 0.0193(14) 0.0270(17) 0.0324(16) 0.0002(14) 0.0072(12) 0.0059(12)
C13 0.0253(15) 0.0226(16) 0.0299(16) -0.0054(13) 0.0085(12) 0.0020(12)
C14 0.0204(14) 0.0290(18) 0.0223(14) -0.0004(12) 0.0051(11) -0.0013(12)
C15 0.0168(13) 0.0253(16) 0.0202(14) 0.0014(12) 0.0068(11) -0.0001(12)
C16 0.0139(13) 0.0246(16) 0.0193(14) 0.0040(11) 0.0056(11) -0.0004(11)
C17 0.0177(14) 0.0283(17) 0.0178(14) -0.0013(12) 0.0031(11) -0.0047(12)
C18 0.0177(14) 0.0323(18) 0.0205(14) 0.0029(13) -0.0010(11) -0.0056(13)
C19 0.0138(13) 0.0310(18) 0.0265(16) 0.0054(13) 0.0020(11) 0.0015(12)
C20 0.0171(13) 0.0266(17) 0.0222(14) 0.0030(12) 0.0057(11) 0.0020(12)
C21 0.0129(12) 0.0314(18) 0.0209(14) -0.0010(12) 0.0014(10) 0.0014(11)
C22 0.0227(14) 0.0286(17) 0.0199(14) -0.0014(12) 0.0052(11) -0.0010(12)
C23 0.0126(12) 0.0258(16) 0.0246(15) -0.0004(13) 0.0009(10) 0.0022(11)

loop_
_atom_type_symbol
_atom_type_description
_atom_type_scat_dispersion_real
_atom_type_scat_dispersion_imag
_atom_type_scat_source
C C 0.0181 0.0091 'International Tables Vol C Tables 4.2.6.8 and 6.1.1.4'
H H 0 0 'International Tables Vol C Tables 4.2.6.8 and 6.1.1.4'
Cr Cr -0.1635 2.4439 'International Tables Vol C Tables 4.2.6.8 and 6.1.1.4'
N N 0.0311 0.018 'International Tables Vol C Tables 4.2.6.8 and 6.1.1.4'
O O 0.0492 0.0322 'International Tables Vol C Tables 4.2.6.8 and 6.1.1.4'

loop_
_geom_angle_atom_site_label_1
_geom_angle_atom_site_label_2
_geom_angle_atom_site_label_3
_geom_angle
_geom_angle_site_symmetry_3
O1 Cr1 N1 89.64(10) .
O1 Cr1 N2 91.99(10) .
O1 Cr1 N3 174.52(10) .
O1 Cr1 N4 95.96(10) .
O1 C21 C22 113.3(3) .
O2 Cr1 O1 83.56(10) .
O2 Cr1 N1 92.68(10) .
O2 Cr1 N2 171.31(10) .
O2 Cr1 N3 95.75(10) .
O2 Cr1 N4 90.02(10) .
O2 C22 C21 112.5(3) .
O3 C21 O1 125.5(3) .
O3 C21 C22 121.2(3) .
O4 C22 O2 126.1(3) .
O4 C22 C21 121.4(3) .
O6 N5 O5 120.8(3) .
O6 N5 O7 120.3(3) .
O7 N5 O5 118.7(3) .
O8 C23 O13 126.0(3) .
O8 C23 C23 122.4(4) 3_655
O13 C23 C23 111.6(4) 3_655
N1 Cr1 N2 79.80(11) .
N1 Cr1 N3 95.83(10) .
N1 Cr1 N4 174.02(11) .
N1 C1 C2 122.0(3) .
N1 C1 H1 119 .
N1 C5 C4 121.4(3) .
N1 C5 C6 115.0(3) .
N2 Cr1 N3 89.38(11) .
N2 Cr1 N4 97.88(10) .
N2 C6 C7 122.0(3) .
N2 C6 C5 114.7(3) .
N2 C10 C9 122.8(3) .
N2 C10 H10 118.6 .
N3 Cr1 N4 78.59(11) .
N3 C11 C12 122.0(3) .
N3 C11 H11 119 .
N3 C15 C14 122.1(3) .
N3 C15 C16 114.4(3) .
N4 C16 C17 122.0(3) .
N4 C16 C15 114.2(3) .
N4 C20 C19 121.9(3) .
N4 C20 H20 119 .
C1 N1 Cr1 125.1(2) .
C1 N1 C5 119.3(3) .
C1 C2 H2 120.7 .
C2 C1 H1 119 .
C2 C3 C4 119.7(3) .
C2 C3 H3 120.2 .
C3 C2 C1 118.7(3) .
C3 C2 H2 120.7 .
C3 C4 C5 119.0(3) .
C3 C4 H4 120.5 .
C4 C3 H3 120.2 .
C4 C5 C6 123.6(3) .
C5 N1 Cr1 115.1(2) .
C5 C4 H4 120.5 .
C6 N2 Cr1 114.8(2) .
C6 C7 C8 118.6(3) .
C6 C7 H7 120.7 .
C7 C6 C5 123.3(3) .
C7 C8 H8 120 .
C8 C7 H7 120.7 .
C8 C9 C10 118.2(3) .
C8 C9 H9 120.9 .
C9 C8 C7 119.9(3) .
C9 C8 H8 120 .
C9 C10 H10 118.6 .
C10 N2 Cr1 126.7(2) .
C10 N2 C6 118.4(3) .
C10 C9 H9 120.9 .
C11 N3 Cr1 125.0(2) .
C11 N3 C15 118.6(3) .
C11 C12 H12 120.4 .
C12 C11 H11 119 .
C12 C13 C14 119.1(3) .
C12 C13 H13 120.4 .
C13 C12 C11 119.1(3) .
C13 C12 H12 120.4 .
C13 C14 H14 120.5 .
C14 C15 C16 123.5(3) .
C14 C13 H13 120.4 .
C15 N3 Cr1 116.2(2) .
C15 C14 C13 119.1(3) .
C15 C14 H14 120.5 .
C16 N4 Cr1 115.8(2) .
C16 C17 C18 118.5(3) .
C16 C17 H17 120.7 .
C17 C16 C15 123.7(3) .
C17 C18 H18 120.2 .
C18 C17 H17 120.7 .
C18 C19 C20 119.0(3) .
C18 C19 H19 120.5 .
C19 C18 C17 119.6(3) .
C19 C18 H18 120.2 .
C19 C20 H20 119 .
C20 N4 Cr1 124.6(2) .
C20 N4 C16 118.9(3) .
C20 C19 H19 120.5 .
C21 O1 Cr1 114.84(19) .
C22 O2 Cr1 115.52(19) .
C23 O13 H13A 109.5 .
H9B O9 H9A 104(4) .
H10B O10 H10A 105(3) .
H11A O11 H11B 104(3) .
H12B O12 H12A 103(3) .

loop_
_geom_bond_atom_site_label_1
_geom_bond_atom_site_label_2
_geom_bond_distance
_geom_bond_site_symmetry_2
Cr1 O1 1.946(2) .
Cr1 O2 1.924(2) .
Cr1 N1 2.038(3) .
Cr1 N2 2.052(3) .
Cr1 N3 2.053(3) .
Cr1 N4 2.065(3) .
O1 C21 1.298(4) .
O2 C22 1.312(4) .
O3 C21 1.216(4) .
O4 C22 1.204(4) .
O8 C23 1.219(4) .
O9 H9A 0.94(2) .
O9 H9B 0.95(2) .
O10 H10A 0.929(19) .
O10 H10B 0.939(19) .
O11 H11A 0.925(19) .
O11 H11B 0.94(2) .
O12 H12A 0.943(19) .
O12 H12B 0.951(19) .
O13 C23 1.312(4) .
O13 H13A 0.82 .
N1 C1 1.346(4) .
N1 C5 1.353(4) .
N2 C6 1.357(4) .
N2 C10 1.346(4) .
N3 C11 1.352(4) .
N3 C15 1.357(4) .
N4 C16 1.355(4) .
N4 C20 1.347(4) .
N5 O6 1.240(4) .
N5 O5 1.257(4) .
N5 O7 1.252(4) .
C1 C2 1.386(5) .
C1 H1 0.93 .
C3 H3 0.93 .
C2 H2 0.93 .
C3 C2 1.384(5) .
C3 C4 1.386(5) .
C4 H4 0.93 .
C5 C4 1.387(4) .
C5 C6 1.480(4) .
C6 C7 1.387(5) .
C7 C8 1.389(5) .
C7 H7 0.93 .
C8 H8 0.93 .
C9 C8 1.383(5) .
C9 C10 1.387(5) .
C9 H9 0.93 .
C10 H10 0.93 .
C11 C12 1.390(5) .
C11 H11 0.93 .
C12 H12 0.93 .
C13 C12 1.388(5) .
C13 C14 1.388(5) .
C13 H13 0.93 .
C14 H14 0.93 .
C15 C14 1.386(5) .
C16 C15 1.483(4) .
C16 C17 1.384(4) .
C17 C18 1.392(5) .
C17 H17 0.93 .
C18 C19 1.380(5) .
C18 H18 0.93 .
C19 H19 0.93 .
C21 C22 1.560(4) .
C23 C23 1.540(6) 3_655

loop_
_geom_torsion_atom_site_label_1
_geom_torsion_atom_site_label_2
_geom_torsion_atom_site_label_3
_geom_torsion_atom_site_label_4
_geom_torsion
Cr1 O1 C21 O3 175.2(2)
Cr1 O1 C21 C22 -5.0(3)
Cr1 O2 C22 O4 175.8(3)
Cr1 O2 C22 C21 -3.4(3)
Cr1 N1 C1 C2 -172.1(2)
Cr1 N1 C5 C4 171.6(2)
Cr1 N1 C5 C6 -8.3(3)
Cr1 N2 C6 C5 -1.1(3)
Cr1 N2 C6 C7 179.0(2)
Cr1 N2 C10 C9 179.3(2)
Cr1 N3 C11 C12 -173.5(2)
Cr1 N3 C15 C14 174.6(2)
Cr1 N3 C15 C16 -4.5(3)
Cr1 N4 C16 C15 -9.3(3)
Cr1 N4 C16 C17 170.3(2)
Cr1 N4 C20 C19 -169.0(2)
O1 Cr1 O2 C22 0.7(2)
O1 Cr1 N1 C1 86.0(3)
O1 Cr1 N1 C5 -86.1(2)
O1 Cr1 N2 C6 86.7(2)
O1 Cr1 N2 C10 -93.6(3)
O1 Cr1 N3 C11 -18E1(6)
O1 Cr1 N3 C15 6.1(12)
O1 Cr1 N4 C16 -174.0(2)
O1 Cr1 N4 C20 -4.0(3)
O1 C21 C22 O2 5.6(4)
O1 C21 C22 O4 -173.6(3)
O2 Cr1 O1 C21 2.73(19)
O2 Cr1 N1 C1 2.5(3)
O2 Cr1 N1 C5 -169.6(2)
O2 Cr1 N2 C6 27.8(7)
O2 Cr1 N2 C10 -152.6(6)
O2 Cr1 N4 C16 -90.4(2)
O2 Cr1 N4 C20 79.5(2)
O2 Cr1 N3 C11 -97.2(3)
O2 Cr1 N3 C15 88.6(2)
O3 C21 C22 O2 -174.6(3)
O3 C21 C22 O4 6.2(5)
N1 Cr1 O1 C21 -90.0(2)
N1 Cr1 O2 C22 90.0(2)
N1 Cr1 N2 C6 -2.5(2)
N1 Cr1 N2 C10 177.1(3)
N1 Cr1 N3 C11 -3.9(3)
N1 Cr1 N3 C15 -178.1(2)
N1 Cr1 N4 C16 26.5(11)
N1 Cr1 N4 C20 -163.5(9)
N1 C5 C4 C3 1.4(5)
N1 C1 C2 C3 1.1(5)
N1 C5 C6 N2 6.2(4)
N1 C5 C6 C7 -173.9(3)
N2 Cr1 O1 C21 -169.8(2)
N2 Cr1 O2 C22 60.2(7)
N2 Cr1 N1 C1 178.1(3)
N2 Cr1 N1 C5 6.0(2)
N2 Cr1 N3 C11 75.7(3)
N2 Cr1 N3 C15 -98.4(2)
N2 Cr1 N4 C16 93.2(2)
N2 Cr1 N4 C20 -96.8(3)
N2 C6 C7 C8 1.9(5)
N3 Cr1 O1 C21 85.8(11)
N3 Cr1 O2 C22 -173.8(2)
N3 Cr1 N1 C1 -93.6(3)
N3 Cr1 N1 C5 94.3(2)
N3 Cr1 N2 C6 -98.6(2)
N3 Cr1 N2 C10 81.1(3)
N3 Cr1 N4 C16 5.4(2)
N3 Cr1 N4 C20 175.4(3)
N3 C11 C12 C13 -0.9(5)
N3 C15 C14 C13 -0.3(5)
N4 Cr1 O1 C21 92.1(2)
N4 Cr1 O2 C22 -95.3(2)
N4 Cr1 N1 C1 -114.4(10)
N4 Cr1 N1 C5 73.6(10)
N4 Cr1 N2 C6 -177.0(2)
N4 Cr1 N2 C10 2.7(3)
N4 Cr1 N3 C11 173.9(3)
N4 Cr1 N3 C15 -0.2(2)
N4 C16 C15 N3 9.1(4)
N4 C16 C15 C14 -170.1(3)
N4 C16 C17 C18 -0.5(5)
N4 C20 C19 C18 -0.3(5)
C1 N1 C5 C4 -1.0(5)
C1 N1 C5 C6 179.1(3)
C2 C3 C4 C5 -0.6(5)
C4 C3 C2 C1 -0.6(5)
C4 C5 C6 N2 -173.7(3)
C4 C5 C6 C7 6.2(5)
C5 N1 C1 C2 -0.3(5)
C5 C6 C7 C8 -178.0(3)
C6 N2 C10 C9 -1.0(5)
C6 C5 C4 C3 -178.7(3)
C6 C7 C8 C9 -1.6(5)
C8 C9 C10 N2 1.4(5)
C10 N2 C6 C5 179.3(3)
C10 N2 C6 C7 -0.7(4)
C10 C9 C8 C7 0.0(5)
C11 N3 C15 C14 0.1(5)
C11 N3 C15 C16 -179.0(3)
C12 C13 C14 C15 -0.1(5)
C14 C13 C12 C11 0.6(5)
C15 N3 C11 C12 0.5(5)
C15 C16 C17 C18 179.1(3)
C16 N4 C20 C19 0.6(5)
C16 C15 C14 C13 178.7(3)
C16 C17 C18 C19 0.8(5)
C17 C16 C15 N3 -170.6(3)
C17 C16 C15 C14 10.3(5)
C17 C18 C19 C20 -0.5(5)
C20 N4 C16 C17 -0.2(4)
C20 N4 C16 C15 -179.9(3)
